data_7010494
loop_
_publ_author_name
'Price, Clayton'
'Shipman, Michelle A.'
'Gummerson, Sarah L.'
'Houlton, Andrew'
'Clegg, William'
'Elsegood, Mark R. J.'

_publ_section_title
;
 Ruthenium--carbon bond formation via cyclometallation of a nucleobase
;
_journal_issue 4
_journal_name_full 'Journal of the Chemical Society, Dalton Transactions'
_journal_page_first 353
_journal_paper_doi 10.1039/b009766g
_journal_year 2001
_chemical_formula_sum 'C11 H25 Cl2 N7 O4 Ru S'
_chemical_formula_weight 523.41
_chemical_name_systematic
;
?
;
_space_group_IT_number 61
_symmetry_cell_setting orthorhombic
_symmetry_space_group_name_Hall '-P 2ac 2ab'
_symmetry_space_group_name_H-M 'P b c a'
_atom_sites_solution_hydrogens 'geom and some NH2 and H2O H-coords refined'
_atom_sites_solution_primary direct
_atom_sites_solution_secondary difmap
_audit_creation_method SHELXL-97
_cell_angle_alpha 90.00
_cell_angle_beta 90.00
_cell_angle_gamma 90.00
_cell_formula_units_Z 8
_cell_length_a 16.4932(10)
_cell_length_b 11.5769(8)
_cell_length_c 19.8969(13)
_cell_measurement_reflns_used 13990
_cell_measurement_temperature 160(2)
_cell_measurement_theta_max 28.41
_cell_measurement_theta_min 2.05
_cell_volume 3799.1(4)
_computing_cell_refinement 'local programs'
_computing_data_collection 'Bruker SMART'
_computing_data_reduction 'Bruker SAINT'
_computing_molecular_graphics 'Bruker SHELXTL'
_computing_publication_material 'SHELXTL and local programs'
_computing_structure_refinement 'Bruker SHELXTL'
_computing_structure_solution 'Bruker SHELXTL'
_diffrn_ambient_temperature 160(2)
_diffrn_measured_fraction_theta_full 0.896
_diffrn_measured_fraction_theta_max 0.845
_diffrn_measurement_device_type 'Bruker SMART CCD diffractometer'
_diffrn_measurement_method '\w rotation with narrow frames'
_diffrn_radiation_monochromator graphite
_diffrn_radiation_source 'fine-focus sealed tube'
_diffrn_radiation_type MoK\a
_diffrn_radiation_wavelength 0.71073
_diffrn_reflns_av_R_equivalents 0.0326
_diffrn_reflns_av_sigmaI/netI 0.0255
_diffrn_reflns_limit_h_max 15
_diffrn_reflns_limit_h_min -21
_diffrn_reflns_limit_k_max 14
_diffrn_reflns_limit_k_min -14
_diffrn_reflns_limit_l_max 26
_diffrn_reflns_limit_l_min -21
_diffrn_reflns_number 22124
_diffrn_reflns_theta_full 26.00
_diffrn_reflns_theta_max 28.58
_diffrn_reflns_theta_min 2.05
_diffrn_standards_decay_% 0
_diffrn_standards_number 0
_exptl_absorpt_coefficient_mu 1.250
_exptl_absorpt_correction_T_max 0.831
_exptl_absorpt_correction_T_min 0.679
_exptl_absorpt_correction_type empirical
_exptl_crystal_colour yellow
_exptl_crystal_density_diffrn 1.830
_exptl_crystal_density_method 'not measured'
_exptl_crystal_description 'long block'
_exptl_crystal_F_000 2128
_exptl_crystal_size_max 0.46
_exptl_crystal_size_mid 0.14
_exptl_crystal_size_min 0.12
_refine_diff_density_max 0.597
_refine_diff_density_min -0.842
_refine_diff_density_rms 0.092
_refine_ls_extinction_coef 0.00063(9)
_refine_ls_extinction_expression Fc^*^=kFc[1+0.001xFc^2^\l^3^/sin(2\q)]^-1/4^
_refine_ls_extinction_method SHELXL
_refine_ls_goodness_of_fit_ref 1.134
_refine_ls_hydrogen_treatment mixed
_refine_ls_matrix_type full
_refine_ls_number_parameters 256
_refine_ls_number_reflns 4535
_refine_ls_number_restraints 1
_refine_ls_restrained_S_all 1.134
_refine_ls_R_factor_all 0.0453
_refine_ls_R_factor_gt 0.0359
_refine_ls_shift/su_max 0.000
_refine_ls_shift/su_mean 0.000
_refine_ls_structure_factor_coef Fsqd
_refine_ls_weighting_details 'w=1/[\s^2^(Fo^2^)+(0.0277P)^2^+7.3347P] where P=(Fo^2^+2Fc^2^)/3'
_refine_ls_weighting_scheme calc
_refine_ls_wR_factor_gt 0.0760
_refine_ls_wR_factor_ref 0.0795
_reflns_number_gt 3951
_reflns_number_total 4535
_reflns_threshold_expression >2sigma(I)
_cod_data_source_file b009766g.txt
_cod_data_source_block ah20
_cod_depositor_comments
;
The following automatic conversions were performed:

'_refine_ls_weighting_scheme' value 'calc
w=1/[\s^2^(Fo^2^)+(0.0277P)^2^+7.3347P] where P=(Fo^2^+2Fc^2^)/3' was
changed to 'calc'. New tag '_refine_ls_weighting_details' was
created. The value of the new tag was set to
'w=1/[\s^2^(Fo^2^)+(0.0277P)^2^+7.3347P] where P=(Fo^2^+2Fc^2^)/3'.

Automatic conversion script
Id: cif_fix_values 3143 2015-03-26 13:38:13Z robertas 
;
_cod_original_sg_symbol_H-M Pbca
_cod_database_code 7010494

loop_
_symmetry_equiv_pos_as_xyz
'x, y, z'
'-x+1/2, -y, z+1/2'
'-x, y+1/2, -z+1/2'
'x+1/2, -y+1/2, -z'
'-x, -y, -z'
'x-1/2, y, -z-1/2'
'x, -y-1/2, z-1/2'
'-x-1/2, y-1/2, z'

loop_
_atom_site_label
_atom_site_type_symbol
_atom_site_fract_x
_atom_site_fract_y
_atom_site_fract_z
_atom_site_U_iso_or_equiv
_atom_site_adp_type
_atom_site_occupancy
_atom_site_calc_flag
_atom_site_refinement_flags
_atom_site_disorder_assembly
_atom_site_disorder_group
Ru1 Ru 0.087034(14) 0.151962(19) 0.130027(11) 0.01701(8) Uani 1 d . . .
Cl1 Cl 0.22369(5) 0.18697(7) 0.16786(4) 0.03012(18) Uani 1 d . . .
Cl2 Cl -0.04392(4) 0.09819(6) 0.08263(4) 0.02244(16) Uani 1 d . . .
N1 N 0.09666(16) 0.6496(2) -0.01921(14) 0.0246(6) Uani 1 d . . .
H1 H 0.0892 0.7236 -0.0274 0.030 Uiso 1 calc R . .
C2 C 0.13409(18) 0.5863(3) -0.06798(15) 0.0224(6) Uani 1 d . . .
N2 N 0.1597(2) 0.6438(3) -0.12242(16) 0.0337(7) Uani 1 d . . .
H2A H 0.179(3) 0.605(4) -0.152(2) 0.040 Uiso 1 d . . .
H2B H 0.163(3) 0.716(4) -0.120(2) 0.040 Uiso 1 d . . .
N3 N 0.14675(15) 0.4736(2) -0.06305(12) 0.0206(5) Uani 1 d . . .
C4 C 0.12083(17) 0.4301(2) -0.00344(14) 0.0175(6) Uani 1 d . . .
C5 C 0.08822(18) 0.4886(2) 0.04942(14) 0.0188(6) Uani 1 d . . .
C6 C 0.06892(18) 0.6075(3) 0.04285(16) 0.0228(6) Uani 1 d . . .
O6 O 0.03257(15) 0.67042(18) 0.08229(12) 0.0309(5) Uani 1 d . . .
N7 N 0.07125(15) 0.40769(19) 0.09901(12) 0.0183(5) Uani 1 d . . .
H7 H 0.0498 0.4244 0.1383 0.022 Uiso 1 calc R . .
C8 C 0.09194(17) 0.3002(2) 0.07914(14) 0.0172(5) Uani 1 d . . .
N9 N 0.12311(15) 0.31478(19) 0.01480(12) 0.0182(5) Uani 1 d . . .
C10 C 0.1431(2) 0.2217(3) -0.03196(15) 0.0253(7) Uani 1 d . . .
H10A H 0.1770 0.2535 -0.0686 0.030 Uiso 1 calc R . .
H10B H 0.0924 0.1923 -0.0523 0.030 Uiso 1 calc R . .
C11 C 0.1873(2) 0.1227(3) -0.00011(16) 0.0257(7) Uani 1 d . . .
H11A H 0.2071 0.0698 -0.0356 0.031 Uiso 1 calc R . .
H11B H 0.2351 0.1524 0.0246 0.031 Uiso 1 calc R . .
N12 N 0.13517(15) 0.0590(2) 0.04610(12) 0.0200(5) Uani 1 d . . .
H12 H 0.0905 0.0361 0.0209 0.024 Uiso 1 calc R . .
C13 C 0.1722(2) -0.0488(3) 0.07165(17) 0.0280(7) Uani 1 d . . .
H13A H 0.2245 -0.0314 0.0939 0.034 Uiso 1 calc R . .
H13B H 0.1829 -0.1024 0.0339 0.034 Uiso 1 calc R . .
C14 C 0.1152(2) -0.1038(3) 0.12078(18) 0.0310(7) Uani 1 d . . .
H14A H 0.0648 -0.1272 0.0976 0.037 Uiso 1 calc R . .
H14B H 0.1405 -0.1737 0.1403 0.037 Uiso 1 calc R . .
N15 N 0.09625(18) -0.0204(2) 0.17470(15) 0.0260(6) Uani 1 d . . .
H15A H 0.055(2) -0.045(3) 0.1958(19) 0.031 Uiso 1 d . . .
H15B H 0.138(2) -0.018(3) 0.2043(18) 0.031 Uiso 1 d . . .
S1 S 0.03572(5) 0.23042(7) 0.22216(4) 0.02392(17) Uani 1 d . . .
O1 O 0.02233(19) 0.3583(2) 0.22779(12) 0.0445(7) Uani 1 d . . .
C16 C 0.0934(2) 0.1937(5) 0.29512(17) 0.0512(12) Uani 1 d . . .
H16A H 0.1480 0.2266 0.2913 0.077 Uiso 1 calc R . .
H16B H 0.0973 0.1095 0.2989 0.077 Uiso 1 calc R . .
H16C H 0.0667 0.2249 0.3352 0.077 Uiso 1 calc R . .
C17 C -0.0582(2) 0.1657(3) 0.24733(16) 0.0265(7) Uani 1 d . . .
H17A H -0.0706 0.1881 0.2937 0.040 Uiso 1 calc R . .
H17B H -0.0536 0.0815 0.2445 0.040 Uiso 1 calc R . .
H17C H -0.1017 0.1923 0.2176 0.040 Uiso 1 calc R . .
O1W O 0.2786(2) 0.3807(4) -0.1409(2) 0.0840(12) Uani 1 d . . .
O2W O 0.2491(2) 0.5734(3) -0.24388(18) 0.0581(9) Uani 1 d D . .
H2WB H 0.273(4) 0.527(5) -0.231(3) 0.087 Uiso 1 d D . .
H2WA H 0.268(4) 0.619(4) -0.262(3) 0.087 Uiso 1 d D . .

loop_
_atom_site_aniso_label
_atom_site_aniso_U_11
_atom_site_aniso_U_22
_atom_site_aniso_U_33
_atom_site_aniso_U_23
_atom_site_aniso_U_13
_atom_site_aniso_U_12
Ru1 0.02072(13) 0.01369(12) 0.01661(12) 0.00276(8) 0.00056(9) -0.00195(9)
Cl1 0.0252(4) 0.0345(4) 0.0306(4) 0.0034(3) -0.0035(3) -0.0099(3)
Cl2 0.0226(4) 0.0201(3) 0.0246(3) 0.0015(3) -0.0014(3) -0.0001(3)
N1 0.0307(14) 0.0123(11) 0.0309(14) 0.0048(10) -0.0080(11) -0.0022(10)
C2 0.0236(15) 0.0213(14) 0.0223(14) 0.0056(12) -0.0074(12) -0.0073(12)
N2 0.0428(18) 0.0272(15) 0.0313(16) 0.0163(13) -0.0052(14) -0.0080(14)
N3 0.0241(13) 0.0192(12) 0.0184(12) 0.0051(10) 0.0001(10) -0.0014(10)
C4 0.0188(14) 0.0137(13) 0.0200(14) 0.0030(10) -0.0010(11) -0.0017(11)
C5 0.0218(14) 0.0141(13) 0.0204(14) 0.0005(10) -0.0002(11) -0.0001(11)
C6 0.0224(15) 0.0161(13) 0.0300(16) -0.0020(12) -0.0067(13) -0.0027(11)
O6 0.0386(13) 0.0187(11) 0.0354(13) -0.0066(9) -0.0012(11) 0.0048(9)
N7 0.0245(13) 0.0135(11) 0.0168(11) -0.0017(9) 0.0025(10) -0.0006(9)
C8 0.0197(14) 0.0173(13) 0.0146(12) -0.0016(10) 0.0021(11) -0.0010(11)
N9 0.0256(13) 0.0127(11) 0.0162(11) 0.0016(9) 0.0045(10) 0.0009(10)
C10 0.0368(18) 0.0194(14) 0.0197(14) 0.0004(12) 0.0061(13) 0.0038(13)
C11 0.0282(17) 0.0179(14) 0.0308(17) 0.0005(12) 0.0113(14) 0.0010(12)
N12 0.0239(13) 0.0133(11) 0.0228(12) 0.0014(9) 0.0017(10) 0.0030(9)
C13 0.0285(17) 0.0167(14) 0.0388(18) 0.0029(13) 0.0038(14) 0.0042(12)
C14 0.0341(18) 0.0186(15) 0.0403(19) 0.0081(14) -0.0015(15) 0.0014(13)
N15 0.0235(14) 0.0214(13) 0.0332(15) 0.0105(11) 0.0008(12) -0.0001(11)
S1 0.0318(4) 0.0248(4) 0.0151(3) 0.0000(3) 0.0034(3) -0.0063(3)
O1 0.081(2) 0.0242(12) 0.0285(13) -0.0073(10) 0.0248(14) -0.0118(13)
C16 0.037(2) 0.102(4) 0.0153(16) 0.0045(19) -0.0011(15) -0.015(2)
C17 0.0270(16) 0.0305(16) 0.0221(15) 0.0021(13) 0.0062(13) -0.0017(13)
O1W 0.069(3) 0.084(3) 0.099(3) -0.008(2) 0.013(2) 0.002(2)
O2W 0.068(2) 0.059(2) 0.0470(19) 0.0105(16) -0.0097(17) -0.0190(17)

loop_
_atom_type_symbol
_atom_type_description
_atom_type_scat_dispersion_real
_atom_type_scat_dispersion_imag
_atom_type_scat_source
C C 0.0033 0.0016 'International Tables Vol C Tables 4.2.6.8 and 6.1.1.4'
H H 0.0000 0.0000 'International Tables Vol C Tables 4.2.6.8 and 6.1.1.4'
N N 0.0061 0.0033 'International Tables Vol C Tables 4.2.6.8 and 6.1.1.4'
O O 0.0106 0.0060 'International Tables Vol C Tables 4.2.6.8 and 6.1.1.4'
S S 0.1246 0.1234 'International Tables Vol C Tables 4.2.6.8 and 6.1.1.4'
Cl Cl 0.1484 0.1585 'International Tables Vol C Tables 4.2.6.8 and 6.1.1.4'
Ru Ru -1.2594 0.8363 'International Tables Vol C Tables 4.2.6.8 and 6.1.1.4'

loop_
_geom_angle_atom_site_label_1
_geom_angle_atom_site_label_2
_geom_angle_atom_site_label_3
_geom_angle
_geom_angle_site_symmetry_1
_geom_angle_site_symmetry_3
_geom_angle_publ_flag
C8 Ru1 N12 91.23(10) . . ?
C8 Ru1 N15 170.93(11) . . ?
N12 Ru1 N15 80.38(10) . . ?
C8 Ru1 S1 94.75(8) . . ?
N12 Ru1 S1 174.00(7) . . ?
N15 Ru1 S1 93.68(8) . . ?
C8 Ru1 Cl1 88.62(8) . . ?
N12 Ru1 Cl1 88.92(7) . . ?
N15 Ru1 Cl1 87.79(8) . . ?
S1 Ru1 Cl1 91.71(3) . . ?
C8 Ru1 Cl2 93.40(8) . . ?
N12 Ru1 Cl2 84.17(7) . . ?
N15 Ru1 Cl2 89.19(8) . . ?
S1 Ru1 Cl2 94.96(3) . . ?
Cl1 Ru1 Cl2 172.84(3) . . ?
C2 N1 C6 125.9(3) . . ?
N3 C2 N2 120.0(3) . . ?
N3 C2 N1 123.2(3) . . ?
N2 C2 N1 116.8(3) . . ?
C2 N3 C4 112.3(3) . . ?
N3 C4 C5 127.9(3) . . ?
N3 C4 N9 125.3(3) . . ?
C5 C4 N9 106.8(2) . . ?
C4 C5 N7 107.0(2) . . ?
C4 C5 C6 120.0(3) . . ?
N7 C5 C6 132.4(3) . . ?
O6 C6 N1 121.0(3) . . ?
O6 C6 C5 128.8(3) . . ?
N1 C6 C5 110.2(3) . . ?
C8 N7 C5 111.3(2) . . ?
N7 C8 N9 104.6(2) . . ?
N7 C8 Ru1 129.4(2) . . ?
N9 C8 Ru1 125.9(2) . . ?
C4 N9 C8 110.4(2) . . ?
C4 N9 C10 123.4(2) . . ?
C8 N9 C10 125.5(2) . . ?
N9 C10 C11 113.9(3) . . ?
N12 C11 C10 111.5(3) . . ?
C11 N12 C13 113.5(2) . . ?
C11 N12 Ru1 117.19(18) . . ?
C13 N12 Ru1 108.03(18) . . ?
N12 C13 C14 108.9(3) . . ?
N15 C14 C13 109.2(3) . . ?
C14 N15 Ru1 108.41(19) . . ?
O1 S1 C16 104.6(2) . . ?
O1 S1 C17 105.32(16) . . ?
C16 S1 C17 97.68(17) . . ?
O1 S1 Ru1 121.52(10) . . ?
C16 S1 Ru1 111.81(15) . . ?
C17 S1 Ru1 112.98(11) . . ?

loop_
_geom_bond_atom_site_label_1
_geom_bond_atom_site_label_2
_geom_bond_distance
_geom_bond_site_symmetry_2
_geom_bond_publ_flag
Ru1 C8 1.994(3) . ?
Ru1 N12 2.139(2) . ?
Ru1 N15 2.189(3) . ?
Ru1 S1 2.2139(8) . ?
Ru1 Cl1 2.4105(8) . ?
Ru1 Cl2 2.4375(8) . ?
N1 C2 1.364(4) . ?
N1 C6 1.404(4) . ?
C2 N3 1.325(4) . ?
C2 N2 1.340(4) . ?
N3 C4 1.358(4) . ?
C4 C5 1.362(4) . ?
C4 N9 1.384(3) . ?
C5 N7 1.389(4) . ?
C5 C6 1.419(4) . ?
C6 O6 1.227(4) . ?
N7 C8 1.349(4) . ?
C8 N9 1.390(3) . ?
N9 C10 1.462(4) . ?
C10 C11 1.499(4) . ?
C11 N12 1.459(4) . ?
N12 C13 1.481(4) . ?
C13 C14 1.498(5) . ?
C14 N15 1.477(4) . ?
S1 O1 1.501(3) . ?
S1 C16 1.787(4) . ?
S1 C17 1.792(3) . ?
